data_2242674
loop_
_publ_author_name
'Weil, Matthias'
'Veyer, Th\'eo'

_publ_section_title
;
 A new form of Cd~3~TeO~6~ revealing dimorphism
;
_journal_coeditor_code VN2137
_journal_issue 11
_journal_name_full 'Acta Crystallographica Section E'
_journal_page_first 1561
_journal_page_last 1564
_journal_paper_doi 10.1107/S2056989018014214
_journal_volume 74
_journal_year 2018
_chemical_formula_iupac 'Cd3 Te O6'
_chemical_formula_moiety 'Cd3 O6 Te'
_chemical_formula_structural 'Cd3 Te O6'
_chemical_formula_sum 'Cd3 O6 Te'
_chemical_formula_weight 560.80
_chemical_name_systematic 'Tricadmium orthotellurate(VI)'
_space_group_crystal_system trigonal
_space_group_IT_number 148
_space_group_name_Hall '-R 3'
_space_group_name_H-M_alt 'R -3 :H'
_symmetry_space_group_name_Hall '-R 3'
_symmetry_space_group_name_H-M 'R -3 :H'
_audit_creation_method SHELXL-2017/1
_cell_angle_alpha 90
_cell_angle_beta 90
_cell_angle_gamma 120
_cell_formula_units_Z 6
_cell_length_a 9.1620(2)
_cell_length_b 9.1620(2)
_cell_length_c 11.0736(3)
_cell_measurement_reflns_used 6637
_cell_measurement_temperature 296(2)
_cell_measurement_theta_max 46.572
_cell_measurement_theta_min 4.989
_cell_volume 805.01(3)
_computing_cell_refinement
;
SAINT (Bruker, 2015)
;
_computing_data_collection
;
APEX3 (Bruker, 2015)
;
_computing_data_reduction
;
SAINT (Bruker, 2015)
;
_computing_molecular_graphics
;
ATOMS for Windows (Dowty, 2006)
;
_computing_publication_material
;
publCIF (Westrip, 2010)
;
_computing_structure_refinement
;
<i>SHELXL2017/1</i> (Sheldrick, 2015)
;
_computing_structure_solution 'coordinates from isotypic structure'
_diffrn_ambient_temperature 296(2)
_diffrn_measured_fraction_theta_full 1.000
_diffrn_measured_fraction_theta_max 0.998
_diffrn_measurement_device_type 'Bruker APEXII CCD'
_diffrn_measurement_method '\w- and \f-scans'
_diffrn_radiation_type MoK\a
_diffrn_radiation_wavelength 0.71073
_diffrn_reflns_av_R_equivalents 0.0329
_diffrn_reflns_av_unetI/netI 0.0217
_diffrn_reflns_limit_h_max 18
_diffrn_reflns_limit_h_min -18
_diffrn_reflns_limit_k_max 16
_diffrn_reflns_limit_k_min -18
_diffrn_reflns_limit_l_max 22
_diffrn_reflns_limit_l_min -22
_diffrn_reflns_number 11351
_diffrn_reflns_theta_full 25.242
_diffrn_reflns_theta_max 46.751
_diffrn_reflns_theta_min 3.158
_exptl_absorpt_coefficient_mu 17.064
_exptl_absorpt_correction_T_max 0.7492
_exptl_absorpt_correction_T_min 0.5271
_exptl_absorpt_correction_type multi-scan
_exptl_absorpt_process_details
;
(<i>SADABS</i>; Krause <i>et al.</i>, 2015)
;
_exptl_crystal_colour colourless
_exptl_crystal_density_diffrn 6.941
_exptl_crystal_description spherical
_exptl_crystal_F_000 1464
_exptl_crystal_size_max 0.08
_exptl_crystal_size_mid 0.08
_exptl_crystal_size_min 0.08
_exptl_crystal_size_rad 0.08
_refine_diff_density_max 2.571
_refine_diff_density_min -1.528
_refine_ls_extinction_coef 0.00434(9)
_refine_ls_extinction_expression Fc^*^=kFc[1+0.001xFc^2^\l^3^/sin(2\q)]^-1/4^
_refine_ls_extinction_method
;
SHELXL-2017/1 (Sheldrick 2015)
;
_refine_ls_goodness_of_fit_ref 1.286
_refine_ls_matrix_type full
_refine_ls_number_parameters 33
_refine_ls_number_reflns 1623
_refine_ls_number_restraints 0
_refine_ls_restrained_S_all 1.286
_refine_ls_R_factor_all 0.0263
_refine_ls_R_factor_gt 0.0234
_refine_ls_shift/su_max 0.000
_refine_ls_shift/su_mean 0.000
_refine_ls_structure_factor_coef Fsqd
_refine_ls_weighting_details 'w=1/[\s^2^(Fo^2^)+(0.0021P)^2^+11.2674P] where P=(Fo^2^+2Fc^2^)/3'
_refine_ls_weighting_scheme calc
_refine_ls_wR_factor_gt 0.0451
_refine_ls_wR_factor_ref 0.0456
_reflns_number_gt 1526
_reflns_number_total 1623
_reflns_threshold_expression 'I > 2\s(I)'
_cod_data_source_file vn2137sup1.cif
_cod_data_source_block I
_cod_original_cell_volume 805.01(4)
_cod_database_code 2242674
_shelx_space_group_comment
;
The symmetry employed for this shelxl refinement is uniquely defined
by the following loop, which should always be used as a source of
symmetry information in preference to the above space-group names.
They are only intended as comments.
;

loop_
_space_group_symop_operation_xyz
'x, y, z'
'-y, x-y, z'
'-x+y, -x, z'
'x+2/3, y+1/3, z+1/3'
'-y+2/3, x-y+1/3, z+1/3'
'-x+y+2/3, -x+1/3, z+1/3'
'x+1/3, y+2/3, z+2/3'
'-y+1/3, x-y+2/3, z+2/3'
'-x+y+1/3, -x+2/3, z+2/3'
'-x, -y, -z'
'y, -x+y, -z'
'x-y, x, -z'
'-x+2/3, -y+1/3, -z+1/3'
'y+2/3, -x+y+1/3, -z+1/3'
'x-y+2/3, x+1/3, -z+1/3'
'-x+1/3, -y+2/3, -z+2/3'
'y+1/3, -x+y+2/3, -z+2/3'
'x-y+1/3, x+2/3, -z+2/3'

loop_
_atom_site_type_symbol
_atom_site_label
_atom_site_fract_x
_atom_site_fract_y
_atom_site_fract_z
_atom_site_U_iso_or_equiv
_atom_site_adp_type
_atom_site_calc_flag
_atom_site_occupancy
Cd Cd1 0.03947(2) 0.26424(2) 0.21210(2) 0.00731(4) Uani d 1
Te Te1 0.000000 0.000000 0.500000 0.00444(5) Uani d 1
Te Te2 0.000000 0.000000 0.000000 0.00424(5) Uani d 1
O O1 0.0289(2) 0.1903(2) 0.40560(16) 0.0087(2) Uani d 1
O O2 0.1800(2) 0.1509(2) 0.10570(16) 0.0078(2) Uani d 1

loop_
_atom_site_aniso_label
_atom_site_aniso_U_11
_atom_site_aniso_U_22
_atom_site_aniso_U_33
_atom_site_aniso_U_12
_atom_site_aniso_U_13
_atom_site_aniso_U_23
Cd1 0.00657(6) 0.00745(6) 0.00789(6) 0.00348(5) -0.00052(4) -0.00099(4)
Te1 0.00419(7) 0.00419(7) 0.00492(10) 0.00210(3) 0.000 0.000
Te2 0.00403(7) 0.00403(7) 0.00464(10) 0.00202(3) 0.000 0.000
O1 0.0102(6) 0.0074(6) 0.0082(5) 0.0043(5) -0.0001(5) 0.0024(4)
O2 0.0058(5) 0.0069(6) 0.0094(6) 0.0021(5) -0.0024(4) -0.0017(4)

loop_
_atom_type_symbol
_atom_type_description
_atom_type_scat_dispersion_real
_atom_type_scat_dispersion_imag
_atom_type_scat_source
Cd Cd -0.8075 1.2024 'International Tables Vol C Tables 4.2.6.8 and 6.1.1.4'
O O 0.0106 0.0060 'International Tables Vol C Tables 4.2.6.8 and 6.1.1.4'
Te Te -0.5308 1.6751 'International Tables Vol C Tables 4.2.6.8 and 6.1.1.4'

loop_
_geom_angle_atom_site_label_1
_geom_angle_atom_site_label_2
_geom_angle_atom_site_label_3
_geom_angle_site_symmetry_1
_geom_angle_site_symmetry_3
_geom_angle
O1 Cd1 O2 . 14_455 94.05(7)
O1 Cd1 O1 . 16 84.10(7)
O2 Cd1 O1 14_455 16 120.35(7)
O1 Cd1 O2 . 2 107.98(7)
O2 Cd1 O2 14_455 2 82.41(7)
O1 Cd1 O2 16 2 154.11(6)
O1 Cd1 O2 . . 107.37(6)
O2 Cd1 O2 14_455 . 148.88(4)
O1 Cd1 O2 16 . 84.88(6)
O2 Cd1 O2 2 . 69.79(8)
O1 Cd1 O1 . 8_554 144.36(6)
O2 Cd1 O1 14_455 8_554 82.90(6)
O1 Cd1 O1 16 8_554 67.58(8)
O2 Cd1 O1 2 8_554 106.78(6)
O2 Cd1 O1 . 8_554 91.75(6)
O1 Cd1 Te2 . . 119.57(5)
O2 Cd1 Te2 14_455 . 113.76(5)
O1 Cd1 Te2 16 . 118.53(5)
O2 Cd1 Te2 2 . 35.59(4)
O2 Cd1 Te2 . . 35.72(4)
O1 Cd1 Te2 8_554 . 93.60(4)
O1 Cd1 Te1 . 7_554 111.58(5)
O2 Cd1 Te1 14_455 7_554 97.31(5)
O1 Cd1 Te1 16 7_554 34.11(4)
O2 Cd1 Te1 2 7_554 140.34(4)
O2 Cd1 Te1 . 7_554 95.47(4)
O1 Cd1 Te1 8_554 7_554 34.95(4)
Te2 Cd1 Te1 . 7_554 116.088(5)
O1 Cd1 Cd1 . 16 42.69(5)
O2 Cd1 Cd1 14_455 16 113.04(5)
O1 Cd1 Cd1 16 16 41.41(4)
O2 Cd1 Cd1 2 16 144.94(5)
O2 Cd1 Cd1 . 16 97.92(4)
O1 Cd1 Cd1 8_554 16 106.29(4)
Te2 Cd1 Cd1 . 16 130.823(8)
Te1 Cd1 Cd1 7_554 16 71.352(5)
O1 Cd1 Cd1 . 13_455 104.72(5)
O2 Cd1 Cd1 14_455 13_455 41.86(5)
O1 Cd1 Cd1 16 13_455 159.57(5)
O2 Cd1 Cd1 2 13_455 40.55(4)
O2 Cd1 Cd1 . 13_455 109.20(4)
O1 Cd1 Cd1 8_554 13_455 96.51(4)
Te2 Cd1 Cd1 . 13_455 73.547(5)
Te1 Cd1 Cd1 7_554 13_455 126.995(8)
Cd1 Cd1 Cd1 16 13_455 143.877(10)
O1 Cd1 Cd1 . 15 104.17(5)
O2 Cd1 Cd1 14_455 15 153.98(5)
O1 Cd1 Cd1 16 15 45.47(5)
O2 Cd1 Cd1 2 15 108.67(4)
O2 Cd1 Cd1 . 15 40.10(4)
O1 Cd1 Cd1 8_554 15 71.44(4)
Te2 Cd1 Cd1 . 15 73.148(6)
Te1 Cd1 Cd1 7_554 15 58.8870(10)
Cd1 Cd1 Cd1 16 15 71.628(5)
Cd1 Cd1 Cd1 13_455 15 143.600(10)
O1 Cd1 Cd1 . 14_455 122.01(5)
O2 Cd1 Cd1 14_455 14_455 42.10(5)
O1 Cd1 Cd1 16 14_455 90.20(4)
O2 Cd1 Cd1 2 14_455 101.62(5)
O2 Cd1 Cd1 . 14_455 129.56(4)
O1 Cd1 Cd1 8_554 14_455 41.48(4)
Te2 Cd1 Cd1 . 14_455 113.622(7)
Te1 Cd1 Cd1 7_554 14_455 58.8880(10)
Cd1 Cd1 Cd1 16 14_455 110.788(6)
Cd1 Cd1 Cd1 13_455 14_455 69.450(8)
Cd1 Cd1 Cd1 15 14_455 111.882(5)
O1 Te1 O1 11_556 2 180.0
O1 Te1 O1 11_556 10_556 93.54(7)
O1 Te1 O1 2 10_556 86.46(7)
O1 Te1 O1 11_556 12_556 93.54(7)
O1 Te1 O1 2 12_556 86.46(7)
O1 Te1 O1 10_556 12_556 93.54(7)
O1 Te1 O1 11_556 3 86.46(7)
O1 Te1 O1 2 3 93.54(7)
O1 Te1 O1 10_556 3 86.46(7)
O1 Te1 O1 12_556 3 180.0
O1 Te1 O1 11_556 . 86.46(7)
O1 Te1 O1 2 . 93.54(7)
O1 Te1 O1 10_556 . 180.0
O1 Te1 O1 12_556 . 86.46(7)
O1 Te1 O1 3 . 93.54(7)
O1 Te1 Cd1 11_556 5 41.63(6)
O1 Te1 Cd1 2 5 138.37(6)
O1 Te1 Cd1 10_556 5 79.65(6)
O1 Te1 Cd1 12_556 5 133.08(6)
O1 Te1 Cd1 3 5 46.92(6)
O1 Te1 Cd1 . 5 100.35(6)
O1 Te1 Cd1 11_556 17_445 138.37(6)
O1 Te1 Cd1 2 17_445 41.63(6)
O1 Te1 Cd1 10_556 17_445 100.35(6)
O1 Te1 Cd1 12_556 17_445 46.92(6)
O1 Te1 Cd1 3 17_445 133.08(6)
O1 Te1 Cd1 . 17_445 79.65(6)
Cd1 Te1 Cd1 5 17_445 180.0
O1 Te1 Cd1 11_556 16 46.92(5)
O1 Te1 Cd1 2 16 133.08(5)
O1 Te1 Cd1 10_556 16 138.37(6)
O1 Te1 Cd1 12_556 16 100.35(6)
O1 Te1 Cd1 3 16 79.65(6)
O1 Te1 Cd1 . 16 41.63(6)
Cd1 Te1 Cd1 5 16 62.2230(10)
Cd1 Te1 Cd1 17_445 16 117.7760(10)
O1 Te1 Cd1 11_556 4_445 133.08(5)
O1 Te1 Cd1 2 4_445 46.92(5)
O1 Te1 Cd1 10_556 4_445 41.63(6)
O1 Te1 Cd1 12_556 4_445 79.65(6)
O1 Te1 Cd1 3 4_445 100.35(6)
O1 Te1 Cd1 . 4_445 138.37(6)
Cd1 Te1 Cd1 5 4_445 117.7760(10)
Cd1 Te1 Cd1 17_445 4_445 62.2240(10)
Cd1 Te1 Cd1 16 4_445 180.0
O1 Te1 Cd1 11_556 18_545 100.35(6)
O1 Te1 Cd1 2 18_545 79.65(6)
O1 Te1 Cd1 10_556 18_545 46.92(5)
O1 Te1 Cd1 12_556 18_545 138.37(6)
O1 Te1 Cd1 3 18_545 41.63(6)
O1 Te1 Cd1 . 18_545 133.08(5)
Cd1 Te1 Cd1 5 18_545 62.2250(10)
Cd1 Te1 Cd1 17_445 18_545 117.7750(10)
Cd1 Te1 Cd1 16 18_545 117.7750(10)
Cd1 Te1 Cd1 4_445 18_545 62.2250(10)
O1 Te1 Cd1 11_556 6_455 79.65(6)
O1 Te1 Cd1 2 6_455 100.35(6)
O1 Te1 Cd1 10_556 6_455 133.08(5)
O1 Te1 Cd1 12_556 6_455 41.63(6)
O1 Te1 Cd1 3 6_455 138.37(6)
O1 Te1 Cd1 . 6_455 46.92(5)
Cd1 Te1 Cd1 5 6_455 117.7750(10)
Cd1 Te1 Cd1 17_445 6_455 62.2250(10)
Cd1 Te1 Cd1 16 6_455 62.2250(10)
Cd1 Te1 Cd1 4_445 6_455 117.7750(10)
Cd1 Te1 Cd1 18_545 6_455 180.0
O2 Te2 O2 . 11 93.00(8)
O2 Te2 O2 . 2 87.00(8)
O2 Te2 O2 11 2 180.00(11)
O2 Te2 O2 . 10 180.0
O2 Te2 O2 11 10 87.00(8)
O2 Te2 O2 2 10 93.00(8)
O2 Te2 O2 . 12 93.00(8)
O2 Te2 O2 11 12 87.00(8)
O2 Te2 O2 2 12 93.00(8)
O2 Te2 O2 10 12 87.00(8)
O2 Te2 O2 . 3 87.00(8)
O2 Te2 O2 11 3 93.00(8)
O2 Te2 O2 2 3 87.00(8)
O2 Te2 O2 10 3 93.00(8)
O2 Te2 O2 12 3 180.00(13)
O2 Te2 Cd1 . 10 134.98(5)
O2 Te2 Cd1 11 10 44.06(5)
O2 Te2 Cd1 2 10 135.94(5)
O2 Te2 Cd1 10 10 45.02(5)
O2 Te2 Cd1 12 10 96.56(5)
O2 Te2 Cd1 3 10 83.44(5)
O2 Te2 Cd1 . 3 44.06(5)
O2 Te2 Cd1 11 3 83.44(5)
O2 Te2 Cd1 2 3 96.56(5)
O2 Te2 Cd1 10 3 135.94(5)
O2 Te2 Cd1 12 3 134.98(5)
O2 Te2 Cd1 3 3 45.02(5)
Cd1 Te2 Cd1 10 3 106.152(5)
O2 Te2 Cd1 . . 45.02(5)
O2 Te2 Cd1 11 . 135.94(5)
O2 Te2 Cd1 2 . 44.06(5)
O2 Te2 Cd1 10 . 134.98(5)
O2 Te2 Cd1 12 . 83.44(5)
O2 Te2 Cd1 3 . 96.56(5)
Cd1 Te2 Cd1 10 . 180.0
Cd1 Te2 Cd1 3 . 73.847(5)
O2 Te2 Cd1 . 12 135.94(5)
O2 Te2 Cd1 11 12 96.56(5)
O2 Te2 Cd1 2 12 83.44(5)
O2 Te2 Cd1 10 12 44.06(5)
O2 Te2 Cd1 12 12 45.02(5)
O2 Te2 Cd1 3 12 134.98(5)
Cd1 Te2 Cd1 10 12 73.848(5)
Cd1 Te2 Cd1 3 12 180.0
Cd1 Te2 Cd1 . 12 106.153(5)
O2 Te2 Cd1 . 11 83.44(5)
O2 Te2 Cd1 11 11 45.02(5)
O2 Te2 Cd1 2 11 134.98(5)
O2 Te2 Cd1 10 11 96.56(5)
O2 Te2 Cd1 12 11 44.06(5)
O2 Te2 Cd1 3 11 135.94(5)
Cd1 Te2 Cd1 10 11 73.848(5)
Cd1 Te2 Cd1 3 11 106.152(5)
Cd1 Te2 Cd1 . 11 106.153(5)
Cd1 Te2 Cd1 12 11 73.848(5)
O2 Te2 Cd1 . 2 96.56(5)
O2 Te2 Cd1 11 2 134.98(5)
O2 Te2 Cd1 2 2 45.02(5)
O2 Te2 Cd1 10 2 83.44(5)
O2 Te2 Cd1 12 2 135.94(5)
O2 Te2 Cd1 3 2 44.06(5)
Cd1 Te2 Cd1 10 2 106.152(5)
Cd1 Te2 Cd1 3 2 73.848(5)
Cd1 Te2 Cd1 . 2 73.847(5)
Cd1 Te2 Cd1 12 2 106.152(5)
Cd1 Te2 Cd1 11 2 180.000(11)
Te1 O1 Cd1 . . 139.23(10)
Te1 O1 Cd1 . 16 104.25(8)
Cd1 O1 Cd1 . 16 95.90(7)
Te1 O1 Cd1 . 6_455 98.13(7)
Cd1 O1 Cd1 . 6_455 116.00(7)
Cd1 O1 Cd1 16 6_455 93.05(7)
Te2 O2 Cd1 . 15 147.03(10)
Te2 O2 Cd1 . 3 100.35(7)
Cd1 O2 Cd1 15 3 97.59(7)
Te2 O2 Cd1 . . 99.25(7)
Cd1 O2 Cd1 15 . 97.80(7)
Cd1 O2 Cd1 3 . 115.12(8)

loop_
_geom_bond_atom_site_label_1
_geom_bond_atom_site_label_2
_geom_bond_site_symmetry_2
_geom_bond_distance
Cd1 O1 . 2.2348(17)
Cd1 O2 14_455 2.2455(17)
Cd1 O1 16 2.2907(19)
Cd1 O2 2 2.3051(18)
Cd1 O2 . 2.3370(18)
Cd1 O1 8_554 2.4658(19)
Cd1 Te2 . 3.26081(17)
Cd1 Te1 7_554 3.34204(18)
Cd1 Cd1 16 3.3606(3)
Cd1 Cd1 13_455 3.4239(3)
Cd1 Cd1 15 3.4537(2)
Cd1 Cd1 14_455 3.4538(2)
Te1 O1 11_556 1.9339(18)
Te1 O1 2 1.9339(17)
Te1 O1 10_556 1.9339(17)
Te1 O1 12_556 1.9339(17)
Te1 O1 3 1.9339(17)
Te1 O1 . 1.9339(17)
Te2 O2 . 1.9290(17)
Te2 O2 11 1.9290(17)
Te2 O2 2 1.9290(17)
Te2 O2 10 1.9291(17)
Te2 O2 12 1.9291(17)
Te2 O2 3 1.9291(17)

_cod_database_fobs_code 2242674
